data_7027606
loop_
_publ_author_name
'Jal\'on, F\'elix A.'
'L\'opez-Agenjo, Ana'
'Manzano, Blanca R.'
'Moreno-Lara, Montserrat'
'Rodr\'iguez, Ana'
'Sturm, Thomas'
'Weissensteiner, Walter'

_publ_section_title
;
 A comparative study of the synthesis, stereochemical characterization and
 reactivity of new chiral ruthenium(II) complexes with
 (aminoferrocenyl)phosphine ligands. X-Ray crystal structure of
 RuClH(cod)(PTFA) and Ru(\h3-C8H13)Cl(PPFA)
 [PTFA&#x2005;=&#x2005;1-diphenylphosphino-2,3-endo-(\a-dimethylamino)tetramethyleneferrocene
 and
 PPFA&#x2005;=&#x2005;2-(1-dimethylaminoethyl)-1-diphenylphosphinoferrocene]&#x200A;&#x2020;
;
_journal_issue 22
_journal_name_full 'Journal of the Chemical Society, Dalton Transactions'
_journal_page_first 4031
_journal_paper_doi 10.1039/a904832d
_journal_year 1999
_chemical_formula_sum 'C36 H43 Cl Fe N P Ru'
_chemical_formula_weight 713.05
_chemical_name_systematic
; 
 ? 
;
_space_group_IT_number 14
_symmetry_cell_setting monoclinic
_symmetry_space_group_name_Hall '-P 2yn'
_symmetry_space_group_name_H-M 'P 1 21/n 1'
_atom_sites_solution_hydrogens geom
_atom_sites_solution_primary direct
_atom_sites_solution_secondary difmap
_audit_creation_method SHELXL
_cell_angle_alpha 90.00
_cell_angle_beta 91.369(7)
_cell_angle_gamma 90.00
_cell_formula_units_Z 4
_cell_length_a 11.2600(10)
_cell_length_b 22.998(8)
_cell_length_c 12.0024(9)
_cell_measurement_reflns_used 25
_cell_measurement_temperature 293(2)
_cell_measurement_theta_max 20
_cell_measurement_theta_min 8
_cell_volume 3107.2(11)
_computing_cell_refinement 'Nonius (control program)'
_computing_data_collection 'Nonius (control program)'
_computing_data_reduction 'XRAY80 (Stewart, 1976)'
_computing_structure_refinement 'SHELXL-93 (Sheldrick, 1993)'
_computing_structure_solution 'SIR92 (Altomare, 1994)'
_diffrn_ambient_temperature 293(2)
_diffrn_measurement_device 'four circle diffracctometer Nonius_Mach3'
_diffrn_measurement_method '\w/2\2q scans'
_diffrn_radiation_monochromator graphite
_diffrn_radiation_source 'fine-focus sealed tube'
_diffrn_radiation_type MoK\a
_diffrn_radiation_wavelength 0.71070
_diffrn_reflns_av_R_equivalents 0.0196
_diffrn_reflns_av_sigmaI/netI 0.0310
_diffrn_reflns_limit_h_max 14
_diffrn_reflns_limit_h_min 0
_diffrn_reflns_limit_k_max 30
_diffrn_reflns_limit_k_min -30
_diffrn_reflns_limit_l_max 15
_diffrn_reflns_limit_l_min -15
_diffrn_reflns_number 14767
_diffrn_reflns_theta_max 27.99
_diffrn_reflns_theta_min 2.01
_diffrn_standards_interval_time 90
_diffrn_standards_number 2
_exptl_absorpt_coefficient_mu 1.117
_exptl_absorpt_correction_T_max 1.000
_exptl_absorpt_correction_T_min 0.998
_exptl_absorpt_correction_type psi-scan
_exptl_crystal_density_diffrn 1.524
_exptl_crystal_description prismatic
_exptl_crystal_F_000 1472
_exptl_crystal_size_max 0.3
_exptl_crystal_size_mid 0.2
_exptl_crystal_size_min 0.15
_refine_diff_density_max 0.441
_refine_diff_density_min -0.420
_refine_diff_density_rms 0.075
_refine_ls_extinction_method none
_refine_ls_goodness_of_fit_all 1.011
_refine_ls_goodness_of_fit_obs 0.874
_refine_ls_matrix_type full
_refine_ls_number_parameters 374
_refine_ls_number_reflns 7474
_refine_ls_number_restraints 0
_refine_ls_restrained_S_all 1.011
_refine_ls_restrained_S_obs 0.874
_refine_ls_R_factor_all 0.0425
_refine_ls_R_factor_obs 0.0260
_refine_ls_shift/esd_max -0.044
_refine_ls_shift/esd_mean 0.001
_refine_ls_structure_factor_coef Fsqd
_refine_ls_weighting_details 'w=1/[\s^2^(Fo^2^)+(0.0351P)^2^+2.2406P] where P=(Fo^2^+2Fc^2^)/3'
_refine_ls_weighting_scheme calc
_refine_ls_wR_factor_all 0.0807
_refine_ls_wR_factor_obs 0.0608
_reflns_number_observed 5747
_reflns_number_total 7474
_reflns_observed_criterion >2sigma(I)
_cod_data_source_file 904832dsup1.cif
_cod_data_source_block 1
_cod_depositor_comments
;
The following automatic conversions were performed:

'_symmetry_cell_setting' value 'Monoclinic' changed to 'monoclinic'
according to /home/saulius/struct/CIF-dictionaries/cif_core.dic
dictionary named 'cif_core.dic' version 2.4.2 from 2011-04-26.

Automatic conversion script
Id: cif_fix_values 1891 2012-01-12 08:04:46Z andrius 

The following automatic conversions were performed:

'_refine_ls_weighting_scheme' value 'calc
w=1/[\s^2^(Fo^2^)+(0.0351P)^2^+2.2406P] where P=(Fo^2^+2Fc^2^)/3' was
changed to 'calc'. New tag '_refine_ls_weighting_details' was
created. The value of the new tag was set to
'w=1/[\s^2^(Fo^2^)+(0.0351P)^2^+2.2406P] where P=(Fo^2^+2Fc^2^)/3'.

Automatic conversion script
Id: cif_fix_values 3143 2015-03-26 13:38:13Z robertas 
;
_cod_original_sg_symbol_H-M P21/n
_cod_database_code 7027606

loop_
_symmetry_equiv_pos_as_xyz
'x, y, z'
'-x+1/2, y+1/2, -z+1/2'
'-x, -y, -z'
'x-1/2, -y-1/2, z-1/2'

loop_
_atom_site_aniso_label
_atom_site_aniso_U_11
_atom_site_aniso_U_22
_atom_site_aniso_U_33
_atom_site_aniso_U_23
_atom_site_aniso_U_13
_atom_site_aniso_U_12
Ru1 0.02537(10) 0.02587(10) 0.02712(10) -0.00267(8) 0.00205(7) -0.00250(8)
Fe2 0.0347(2) 0.0338(2) 0.0269(2) 0.00225(15) -0.00114(15) 0.0088(2)
Cl3 0.0370(4) 0.0410(4) 0.0548(4) 0.0167(3) 0.0054(3) 0.0001(3)
P4 0.0262(3) 0.0266(3) 0.0240(3) -0.0012(2) -0.0015(2) -0.0010(2)
N5 0.0296(11) 0.0315(11) 0.0255(10) -0.0007(8) -0.0020(8) -0.0029(8)
C6 0.039(2) 0.047(2) 0.048(2) -0.0192(14) -0.0014(13) -0.0090(13)
C7 0.041(2) 0.046(2) 0.0286(13) 0.0084(12) -0.0010(11) 0.0013(12)
C8 0.0272(12) 0.0315(13) 0.0291(12) 0.0028(10) -0.0020(10) -0.0033(10)
C9 0.0289(13) 0.054(2) 0.040(2) 0.0006(13) -0.0058(11) -0.0051(12)
C10 0.0274(14) 0.058(2) 0.054(2) 0.008(2) -0.0022(12) -0.0077(13)
C11 0.0276(14) 0.063(2) 0.049(2) 0.0095(15) 0.0062(12) -0.0006(13)
C12 0.0312(13) 0.0390(14) 0.0313(13) 0.0059(11) 0.0047(10) 0.0036(11)
C13 0.0274(12) 0.0347(13) 0.0234(11) 0.0049(10) 0.0010(9) 0.0014(10)
C14 0.0284(12) 0.0288(12) 0.0223(11) 0.0022(9) -0.0017(9) 0.0052(9)
C15 0.0370(14) 0.0387(14) 0.0233(12) -0.0004(10) -0.0021(10) 0.0065(11)
C16 0.043(2) 0.044(2) 0.0268(13) 0.0013(11) 0.0077(11) 0.0076(12)
C17 0.068(2) 0.054(2) 0.0306(15) 0.0067(13) -0.0105(14) 0.020(2)
C18 0.061(2) 0.047(2) 0.053(2) 0.026(2) 0.000(2) 0.008(2)
C19 0.082(3) 0.036(2) 0.061(2) 0.005(2) -0.024(2) 0.009(2)
C20 0.074(2) 0.052(2) 0.052(2) -0.002(2) -0.006(2) 0.036(2)
C21 0.047(2) 0.060(2) 0.058(2) 0.009(2) -0.013(2) 0.019(2)
C22 0.0319(13) 0.0284(12) 0.0357(14) -0.0024(10) -0.0032(11) -0.0035(10)
C23 0.058(2) 0.040(2) 0.0351(15) -0.0016(12) -0.0001(13) -0.0137(14)
C24 0.082(3) 0.048(2) 0.047(2) 0.006(2) 0.005(2) -0.023(2)
C25 0.067(2) 0.035(2) 0.067(2) 0.005(2) -0.007(2) -0.017(2)
C26 0.057(2) 0.0263(14) 0.067(2) -0.0134(14) -0.002(2) -0.0060(13)
C27 0.053(2) 0.0316(14) 0.045(2) -0.0101(12) 0.0064(14) -0.0048(12)
C28 0.0353(14) 0.0323(13) 0.0307(13) -0.0059(10) -0.0072(10) 0.0080(10)
C29 0.039(2) 0.068(2) 0.044(2) -0.005(2) -0.0124(14) -0.0033(15)
C30 0.054(2) 0.076(3) 0.063(2) -0.012(2) -0.032(2) 0.005(2)
C31 0.073(3) 0.078(3) 0.045(2) -0.008(2) -0.030(2) 0.028(2)
C32 0.079(3) 0.059(2) 0.035(2) 0.0055(15) -0.009(2) 0.030(2)
C33 0.051(2) 0.040(2) 0.0348(15) 0.0058(12) -0.0043(13) 0.0108(13)
C34 0.043(2) 0.040(2) 0.054(2) -0.0231(14) -0.0009(14) 0.0022(13)
C35 0.059(2) 0.043(2) 0.080(3) -0.020(2) 0.001(2) 0.011(2)
C36 0.042(2) 0.043(2) 0.066(2) -0.003(2) -0.003(2) 0.0134(13)
C37 0.0265(13) 0.0436(15) 0.0405(15) -0.0043(12) -0.0030(11) 0.0042(11)
C38 0.0234(12) 0.0422(14) 0.043(2) -0.0059(12) 0.0009(11) -0.0041(11)
C39 0.038(2) 0.067(2) 0.054(2) 0.001(2) 0.0150(15) -0.0106(15)
C40 0.050(2) 0.088(3) 0.045(2) -0.011(2) 0.019(2) -0.010(2)
C41 0.043(2) 0.060(2) 0.036(2) -0.0203(14) 0.0063(13) -0.0035(14)

loop_
_atom_site_label
_atom_site_type_symbol
_atom_site_fract_x
_atom_site_fract_y
_atom_site_fract_z
_atom_site_U_iso_or_equiv
_atom_site_thermal_displace_type
_atom_site_occupancy
_atom_site_calc_flag
Ru1 Ru 0.25738(2) 0.182490(8) 0.84737(2) 0.02609(6) Uani 1 d
H1 H 0.2399(22) 0.1330(11) 0.9287(21) 0.027(7) Uiso 1 d
Fe2 Fe 0.57032(3) 0.03838(2) 0.72097(3) 0.03182(9) Uani 1 d
Cl3 Cl 0.33470(6) 0.25570(3) 0.70971(7) 0.0442(2) Uani 1 d
P4 P 0.28496(6) 0.10630(3) 0.72504(5) 0.02562(13) Uani 1 d
N5 N 0.4584(2) 0.17559(9) 0.9075(2) 0.0289(4) Uani 1 d
C6 C 0.4861(3) 0.22828(14) 0.9762(3) 0.0445(7) Uani 1 d
H6A H 0.4782 0.2624 0.9306 0.067 Uiso 1 calc
H6B H 0.5659 0.2257 1.0056 0.067 Uiso 1 calc
H6C H 0.4319 0.2306 1.0366 0.067 Uiso 1 calc
C7 C 0.4718(3) 0.12428(13) 0.9807(2) 0.0386(6) Uani 1 d
H7A H 0.4545 0.0897 0.9386 0.058 Uiso 1 calc
H7B H 0.4177 0.1273 1.0411 0.058 Uiso 1 calc
H7C H 0.5518 0.1225 1.0100 0.058 Uiso 1 calc
C8 C 0.5488(2) 0.17476(11) 0.8162(2) 0.0293(5) Uani 1 d
H8 H 0.5358 0.2112 0.7753 0.035 Uiso 1 calc
C9 C 0.6801(2) 0.17732(14) 0.8566(2) 0.0414(6) Uani 1 d
H9A H 0.6903 0.2077 0.9120 0.050 Uiso 1 calc
H9B H 0.7028 0.1406 0.8906 0.050 Uiso 1 calc
C10 C 0.7585(3) 0.18970(14) 0.7571(3) 0.0465(7) Uani 1 d
H10A H 0.7289 0.2238 0.7180 0.056 Uiso 1 calc
H10B H 0.8388 0.1979 0.7837 0.056 Uiso 1 calc
C11 C 0.7603(2) 0.1387(2) 0.6775(3) 0.0463(7) Uani 1 d
H11A H 0.7915 0.1512 0.6067 0.056 Uiso 1 calc
H11B H 0.8121 0.1086 0.7077 0.056 Uiso 1 calc
C12 C 0.6375(2) 0.11479(12) 0.6597(2) 0.0338(6) Uani 1 d
C13 C 0.5379(2) 0.12764(11) 0.7286(2) 0.0285(5) Uani 1 d
C14 C 0.4367(2) 0.09741(10) 0.6824(2) 0.0266(5) Uani 1 d
C15 C 0.4753(2) 0.06662(12) 0.5856(2) 0.0330(5) Uani 1 d
H15 H 0.4281 0.0431 0.5397 0.040 Uiso 1 calc
C16 C 0.5971(3) 0.07825(13) 0.5722(2) 0.0379(6) Uani 1 d
H16 H 0.6433 0.0641 0.5150 0.045 Uiso 1 calc
C17 C 0.6192(3) 0.00513(15) 0.8735(2) 0.0509(8) Uani 1 d
H17 H 0.6246 0.0260 0.9398 0.061 Uiso 1 calc
C18 C 0.5178(3) -0.02363(15) 0.8309(3) 0.0538(8) Uani 1 d
H18 H 0.4440 -0.0251 0.8639 0.065 Uiso 1 calc
C19 C 0.5478(4) -0.04979(14) 0.7298(3) 0.0602(10) Uani 1 d
H19 H 0.4975 -0.0722 0.6847 0.072 Uiso 1 calc
C20 C 0.6671(4) -0.0363(2) 0.7083(3) 0.0594(10) Uani 1 d
H20 H 0.7090 -0.0474 0.6459 0.071 Uiso 1 calc
C21 C 0.7112(3) -0.0032(2) 0.7977(3) 0.0549(9) Uani 1 d
H21 H 0.7883 0.0109 0.8059 0.066 Uiso 1 calc
C22 C 0.2377(2) 0.03241(11) 0.7671(2) 0.0321(5) Uani 1 d
C23 C 0.1945(3) 0.02058(13) 0.8720(2) 0.0443(7) Uani 1 d
H23 H 0.1861 0.0507 0.9230 0.053 Uiso 1 calc
C24 C 0.1637(4) -0.03599(15) 0.9017(3) 0.0593(9) Uani 1 d
H24 H 0.1347 -0.0432 0.9723 0.071 Uiso 1 calc
C25 C 0.1756(3) -0.08077(14) 0.8284(3) 0.0568(9) Uani 1 d
H25 H 0.1561 -0.1185 0.8488 0.068 Uiso 1 calc
C26 C 0.2169(3) -0.06920(12) 0.7236(3) 0.0501(8) Uani 1 d
H26 H 0.2252 -0.0994 0.6729 0.060 Uiso 1 calc
C27 C 0.2459(3) -0.01359(12) 0.6932(3) 0.0429(7) Uani 1 d
H27 H 0.2716 -0.0066 0.6214 0.052 Uiso 1 calc
C28 C 0.2069(2) 0.11287(11) 0.5894(2) 0.0329(5) Uani 1 d
C29 C 0.0984(3) 0.0869(2) 0.5677(3) 0.0508(8) Uani 1 d
H29 H 0.0643 0.0637 0.6218 0.061 Uiso 1 calc
C30 C 0.0397(3) 0.0949(2) 0.4661(3) 0.0646(10) Uani 1 d
H30 H -0.0327 0.0765 0.4522 0.078 Uiso 1 calc
C31 C 0.0868(4) 0.1298(2) 0.3858(3) 0.0656(11) Uani 1 d
H31 H 0.0470 0.1349 0.3178 0.079 Uiso 1 calc
C32 C 0.1926(4) 0.1568(2) 0.4066(3) 0.0575(9) Uani 1 d
H32 H 0.2247 0.1807 0.3525 0.069 Uiso 1 calc
C33 C 0.2535(3) 0.14910(13) 0.5085(2) 0.0419(7) Uani 1 d
H33 H 0.3252 0.1682 0.5222 0.050 Uiso 1 calc
C34 C 0.2113(3) 0.26071(13) 0.9506(3) 0.0458(7) Uani 1 d
H34 H 0.2786 0.2864 0.9686 0.055 Uiso 1 calc
C35 C 0.1003(3) 0.29178(15) 0.9083(3) 0.0607(10) Uani 1 d
H35A H 0.0373 0.2860 0.9609 0.073 Uiso 1 calc
H35B H 0.1162 0.3332 0.9043 0.073 Uiso 1 calc
C36 C 0.0592(3) 0.27038(14) 0.7948(3) 0.0505(8) Uani 1 d
H36A H -0.0263 0.2751 0.7881 0.061 Uiso 1 calc
H36B H 0.0947 0.2946 0.7384 0.061 Uiso 1 calc
C37 C 0.0892(2) 0.20807(13) 0.7715(2) 0.0369(6) Uani 1 d
H37 H 0.0814 0.1976 0.6925 0.044 Uiso 1 calc
C38 C 0.0695(2) 0.16107(12) 0.8441(2) 0.0363(6) Uani 1 d
H38 H 0.0508 0.1245 0.8055 0.044 Uiso 1 calc
C39 C 0.0093(3) 0.1673(2) 0.9556(3) 0.0529(8) Uani 1 d
H39A H -0.0510 0.1973 0.9489 0.063 Uiso 1 calc
H39B H -0.0306 0.1311 0.9723 0.063 Uiso 1 calc
C40 C 0.0918(3) 0.1823(2) 1.0518(3) 0.0608(10) Uani 1 d
H40A H 0.1117 0.1470 1.0924 0.073 Uiso 1 calc
H40B H 0.0508 0.2080 1.1022 0.073 Uiso 1 calc
C41 C 0.2057(3) 0.21144(15) 1.0160(2) 0.0461(7) Uani 1 d
H41 H 0.2704 0.2087 1.0718 0.055 Uiso 1 calc

loop_
_atom_type_symbol
_atom_type_description
_atom_type_scat_dispersion_real
_atom_type_scat_dispersion_imag
_atom_type_scat_source
C C 0.0033 0.0016 'International Tables Vol C Tables 4.2.6.8 and 6.1.1.4'
H H 0.0000 0.0000 'International Tables Vol C Tables 4.2.6.8 and 6.1.1.4'
Cl Cl 0.1484 0.1585 'International Tables Vol C Tables 4.2.6.8 and 6.1.1.4'
Fe Fe 0.3463 0.8444 'International Tables Vol C Tables 4.2.6.8 and 6.1.1.4'
N N 0.0061 0.0033 'International Tables Vol C Tables 4.2.6.8 and 6.1.1.4'
P P 0.1023 0.0942 'International Tables Vol C Tables 4.2.6.8 and 6.1.1.4'
Ru Ru -1.2594 0.8363 'International Tables Vol C Tables 4.2.6.8 and 6.1.1.4'

loop_
_geom_angle_atom_site_label_1
_geom_angle_atom_site_label_2
_geom_angle_atom_site_label_3
_geom_angle
C37 Ru1 C38 37.93(11)
C37 Ru1 C41 93.21(11)
C38 Ru1 C41 78.95(11)
C37 Ru1 C34 78.67(11)
C38 Ru1 C34 87.38(11)
C41 Ru1 C34 35.94(12)
C37 Ru1 P4 93.93(8)
C38 Ru1 P4 87.83(8)
C41 Ru1 P4 147.99(9)
C34 Ru1 P4 172.38(9)
C37 Ru1 N5 165.65(9)
C38 Ru1 N5 156.25(9)
C41 Ru1 N5 90.66(10)
C34 Ru1 N5 96.70(9)
P4 Ru1 N5 90.06(5)
C37 Ru1 Cl3 81.70(8)
C38 Ru1 Cl3 119.32(8)
C41 Ru1 Cl3 119.84(9)
C34 Ru1 Cl3 85.13(9)
P4 Ru1 Cl3 92.07(3)
N5 Ru1 Cl3 84.39(5)
C15 Fe2 C16 40.58(11)
C15 Fe2 C20 118.79(13)
C16 Fe2 C20 102.89(13)
C15 Fe2 C18 125.86(13)
C16 Fe2 C18 158.96(14)
C20 Fe2 C18 67.9(2)
C15 Fe2 C17 163.80(13)
C16 Fe2 C17 155.52(14)
C20 Fe2 C17 67.64(13)
C18 Fe2 C17 40.21(14)
C15 Fe2 C19 107.15(13)
C16 Fe2 C19 120.85(14)
C20 Fe2 C19 40.3(2)
C18 Fe2 C19 40.15(15)
C17 Fe2 C19 67.33(14)
C15 Fe2 C21 153.55(13)
C16 Fe2 C21 118.34(13)
C20 Fe2 C21 39.90(14)
C18 Fe2 C21 67.45(15)
C17 Fe2 C21 40.16(14)
C19 Fe2 C21 67.06(15)
C15 Fe2 C12 68.38(11)
C16 Fe2 C12 40.35(11)
C20 Fe2 C12 119.38(14)
C18 Fe2 C12 160.67(14)
C17 Fe2 C12 123.08(13)
C19 Fe2 C12 155.84(14)
C21 Fe2 C12 105.79(13)
C15 Fe2 C14 40.99(9)
C16 Fe2 C14 68.33(10)
C20 Fe2 C14 157.09(13)
C18 Fe2 C14 112.49(12)
C17 Fe2 C14 128.56(11)
C19 Fe2 C14 124.80(13)
C21 Fe2 C14 162.92(13)
C12 Fe2 C14 68.37(10)
C15 Fe2 C13 68.35(10)
C16 Fe2 C13 67.99(10)
C20 Fe2 C13 157.62(14)
C18 Fe2 C13 127.26(13)
C17 Fe2 C13 111.83(12)
C19 Fe2 C13 161.82(14)
C21 Fe2 C13 124.96(13)
C12 Fe2 C13 40.66(10)
C14 Fe2 C13 40.39(9)
C14 P4 C28 101.14(12)
C14 P4 C22 104.66(11)
C28 P4 C22 100.49(12)
C14 P4 Ru1 114.09(8)
C28 P4 Ru1 115.58(8)
C22 P4 Ru1 118.56(9)
C7 N5 C6 107.6(2)
C7 N5 C8 111.1(2)
C6 N5 C8 105.9(2)
C7 N5 Ru1 108.6(2)
C6 N5 Ru1 107.4(2)
C8 N5 Ru1 115.80(14)
C13 C8 N5 117.9(2)
C13 C8 C9 107.9(2)
N5 C8 C9 115.3(2)
C10 C9 C8 109.1(2)
C11 C10 C9 111.5(3)
C12 C11 C10 110.4(2)
C16 C12 C13 107.9(2)
C16 C12 C11 127.2(2)
C13 C12 C11 124.8(3)
C16 C12 Fe2 69.1(2)
C13 C12 Fe2 70.83(15)
C11 C12 Fe2 127.5(2)
C14 C13 C12 107.5(2)
C14 C13 C8 131.8(2)
C12 C13 C8 119.6(2)
C14 C13 Fe2 69.20(14)
C12 C13 Fe2 68.52(15)
C8 C13 Fe2 136.3(2)
C15 C14 C13 107.3(2)
C15 C14 P4 126.3(2)
C13 C14 P4 125.7(2)
C15 C14 Fe2 68.00(14)
C13 C14 Fe2 70.42(14)
P4 C14 Fe2 134.25(13)
C16 C15 C14 108.2(2)
C16 C15 Fe2 69.9(2)
C14 C15 Fe2 71.01(14)
C15 C16 C12 109.0(2)
C15 C16 Fe2 69.51(15)
C12 C16 Fe2 70.6(2)
C18 C17 C21 107.8(3)
C18 C17 Fe2 69.6(2)
C21 C17 Fe2 70.1(2)
C17 C18 C19 107.8(3)
C17 C18 Fe2 70.2(2)
C19 C18 Fe2 70.2(2)
C18 C19 C20 108.3(3)
C18 C19 Fe2 69.7(2)
C20 C19 Fe2 69.7(2)
C21 C20 C19 107.6(3)
C21 C20 Fe2 70.5(2)
C19 C20 Fe2 70.0(2)
C20 C21 C17 108.5(3)
C20 C21 Fe2 69.6(2)
C17 C21 Fe2 69.7(2)
C27 C22 C23 117.5(3)
C27 C22 P4 120.1(2)
C23 C22 P4 122.4(2)
C22 C23 C24 120.6(3)
C25 C24 C23 120.7(3)
C24 C25 C26 119.0(3)
C27 C26 C25 120.7(3)
C26 C27 C22 121.5(3)
C29 C28 C33 118.3(3)
C29 C28 P4 122.3(2)
C33 C28 P4 119.2(2)
C28 C29 C30 120.7(3)
C31 C30 C29 120.8(3)
C32 C31 C30 119.4(3)
C31 C32 C33 120.7(3)
C28 C33 C32 120.0(3)
C41 C34 C35 121.9(3)
C41 C34 Ru1 70.8(2)
C35 C34 Ru1 113.0(2)
C36 C35 C34 112.4(3)
C37 C36 C35 114.4(3)
C38 C37 C36 125.4(3)
C38 C37 Ru1 71.4(2)
C36 C37 Ru1 112.4(2)
C37 C38 C39 123.5(3)
C37 C38 Ru1 70.71(15)
C39 C38 Ru1 114.6(2)
C40 C39 C38 114.7(3)
C39 C40 C41 113.2(3)
C34 C41 C40 125.0(3)
C34 C41 Ru1 73.2(2)
C40 C41 Ru1 111.6(2)

loop_
_geom_bond_atom_site_label_1
_geom_bond_atom_site_label_2
_geom_bond_distance
Ru1 C37 2.163(3)
Ru1 C38 2.171(3)
Ru1 C41 2.221(3)
Ru1 C34 2.252(3)
Ru1 P4 2.3118(8)
Ru1 N5 2.365(2)
Ru1 Cl3 2.5281(8)
Fe2 C15 2.031(3)
Fe2 C16 2.036(3)
Fe2 C20 2.042(3)
Fe2 C18 2.040(3)
Fe2 C17 2.047(3)
Fe2 C19 2.047(3)
Fe2 C21 2.052(3)
Fe2 C12 2.056(3)
Fe2 C14 2.071(2)
Fe2 C13 2.087(3)
P4 C14 1.806(2)
P4 C28 1.838(3)
P4 C22 1.854(3)
N5 C7 1.477(3)
N5 C6 1.494(3)
N5 C8 1.515(3)
C8 C13 1.513(3)
C8 C9 1.545(4)
C9 C10 1.528(4)
C10 C11 1.513(5)
C11 C12 1.499(4)
C12 C16 1.411(4)
C12 C13 1.440(3)
C13 C14 1.436(3)
C14 C15 1.437(3)
C15 C16 1.410(4)
C17 C18 1.405(5)
C17 C21 1.407(5)
C18 C19 1.403(5)
C19 C20 1.409(6)
C20 C21 1.397(5)
C22 C27 1.385(4)
C22 C23 1.388(4)
C23 C24 1.395(4)
C24 C25 1.364(5)
C25 C26 1.377(5)
C26 C27 1.371(4)
C28 C29 1.380(4)
C28 C33 1.391(4)
C29 C30 1.385(4)
C30 C31 1.369(6)
C31 C32 1.361(6)
C32 C33 1.399(4)
C34 C41 1.380(5)
C34 C35 1.517(5)
C35 C36 1.511(5)
C36 C37 1.500(4)
C37 C38 1.409(4)
C38 C39 1.522(4)
C39 C40 1.504(5)
C40 C41 1.519(4)
